data_4111803
loop_
_publ_author_name
'Ming Li'
'Arkady Ellern'
'James H. Espenson'

_publ_section_title
;
 Studies of C-S Bond Cleavage Reactions of Re(V) Dithiolates: Synthesis,
 Reactivity, and Mechanism
;
_journal_name_full 'Journal of the American Chemical Society'
_journal_page_first 10436
_journal_page_last 10447
_journal_paper_doi 10.1021/ja0519334
_journal_volume 127
_journal_year 2005
_chemical_formula_sum 'C28 H28 P Re S3'
_chemical_formula_weight 677.85
_chemical_name_systematic
; 
 ? 
;
_space_group_IT_number 14
_symmetry_cell_setting monoclinic
_symmetry_space_group_name_Hall '-P 2yn'
_symmetry_space_group_name_H-M 'P 1 21/n 1'
_atom_sites_solution_hydrogens geom
_atom_sites_solution_primary direct
_atom_sites_solution_secondary difmap
_audit_creation_method SHELXL-97
_cell_angle_alpha 90.00
_cell_angle_beta 95.461(3)
_cell_angle_gamma 90.00
_cell_formula_units_Z 4
_cell_length_a 8.2037(14)
_cell_length_b 19.187(3)
_cell_length_c 17.022(3)
_cell_measurement_reflns_used 971
_cell_measurement_temperature 298(2)
_cell_measurement_theta_max 27.96
_cell_measurement_theta_min 2.66
_cell_volume 2667.2(8)
_computing_cell_refinement 'Bruker SMART'
_computing_data_collection 'Bruker SMART'
_computing_data_reduction 'Bruker SAINT'
_computing_molecular_graphics 'Bruker SHELXTL'
_computing_publication_material 'Bruker SHELXTL'
_computing_structure_refinement 'SHELXL-97 (Sheldrick, 1997)'
_computing_structure_solution 'SHELXS-97 (Sheldrick, 1990)'
_diffrn_ambient_temperature 298(2)
_diffrn_measured_fraction_theta_full 0.966
_diffrn_measured_fraction_theta_max 0.966
_diffrn_measurement_device_type 'CCD area detector'
_diffrn_measurement_method 'phi and omega scans'
_diffrn_radiation_monochromator graphite
_diffrn_radiation_source 'fine-focus sealed tube'
_diffrn_radiation_type MoK\a
_diffrn_radiation_wavelength 0.71073
_diffrn_reflns_av_R_equivalents 0.0400
_diffrn_reflns_av_sigmaI/netI 0.0357
_diffrn_reflns_limit_h_max 10
_diffrn_reflns_limit_h_min -10
_diffrn_reflns_limit_k_max 25
_diffrn_reflns_limit_k_min -24
_diffrn_reflns_limit_l_max 22
_diffrn_reflns_limit_l_min -22
_diffrn_reflns_number 24310
_diffrn_reflns_theta_full 28.33
_diffrn_reflns_theta_max 28.33
_diffrn_reflns_theta_min 1.60
_exptl_absorpt_coefficient_mu 4.866
_exptl_absorpt_correction_T_max 1
_exptl_absorpt_correction_T_min 0.55
_exptl_absorpt_correction_type multi-scan
_exptl_crystal_colour green
_exptl_crystal_density_diffrn 1.688
_exptl_crystal_density_meas ?
_exptl_crystal_description prism
_exptl_crystal_F_000 1336
_exptl_crystal_size_max 0.20
_exptl_crystal_size_mid 0.20
_exptl_crystal_size_min 0.10
_refine_diff_density_max 1.095
_refine_diff_density_min -1.058
_refine_diff_density_rms 0.101
_refine_ls_extinction_method none
_refine_ls_goodness_of_fit_ref 1.028
_refine_ls_hydrogen_treatment mixed
_refine_ls_matrix_type full
_refine_ls_number_parameters 299
_refine_ls_number_reflns 6406
_refine_ls_number_restraints 0
_refine_ls_restrained_S_all 1.028
_refine_ls_R_factor_all 0.0392
_refine_ls_R_factor_gt 0.0264
_refine_ls_shift/su_max 0.001
_refine_ls_shift/su_mean 0.000
_refine_ls_structure_factor_coef Fsqd
_refine_ls_weighting_details 'calc w=1/[\s^2^(Fo^2^)+(0.0332P)^2^+0.2177P] where P=(Fo^2^+2Fc^2^)/3'
_refine_ls_weighting_scheme calc
_refine_ls_wR_factor_gt 0.0596
_refine_ls_wR_factor_ref 0.0648
_reflns_number_gt 5212
_reflns_number_total 6406
_reflns_threshold_expression >2sigma(I)
_cod_data_source_file ja0519334si20050408_011802.cif
_cod_data_source_block esp75
_cod_depositor_comments
;
The following automatic conversions were performed:

'_exptl_crystal_density_meas' value 'none' was changed to '?' - the
value is perceived as not measured.

Automatic conversion script
Id: cif_fix_values 3008 2015-01-20 13:52:24Z robertas 
;
_cod_original_sg_symbol_H-M P2(1)/n
_cod_database_code 4111803

loop_
_symmetry_equiv_pos_as_xyz
'x, y, z'
'-x+1/2, y+1/2, -z+1/2'
'-x, -y, -z'
'x-1/2, -y-1/2, z-1/2'

loop_
_atom_site_label
_atom_site_type_symbol
_atom_site_fract_x
_atom_site_fract_y
_atom_site_fract_z
_atom_site_U_iso_or_equiv
_atom_site_adp_type
_atom_site_occupancy
_atom_site_symmetry_multiplicity
_atom_site_calc_flag
_atom_site_refinement_flags
Re1 Re 0.332611(16) 0.061892(6) 0.241423(7) 0.03094(5) Uani 1 1 d .
C1 C -0.0372(4) 0.01815(19) 0.1581(2) 0.0437(8) Uani 1 1 d .
H1 H -0.1195 0.0495 0.1768 0.052 Uiso 1 1 calc R
C2 C -0.1128(5) -0.0181(2) 0.0853(2) 0.0543(10) Uani 1 1 d .
H2A H -0.0379 -0.0523 0.0687 0.081 Uiso 1 1 calc R
H2B H -0.1366 0.0155 0.0440 0.081 Uiso 1 1 calc R
H2C H -0.2124 -0.0406 0.0968 0.081 Uiso 1 1 calc R
C3 C 0.0229(5) -0.02920(19) 0.2255(2) 0.0447(8) Uani 1 1 d .
H3A H 0.0857 -0.0672 0.2059 0.054 Uiso 1 1 calc R
H3B H -0.0700 -0.0490 0.2489 0.054 Uiso 1 1 calc R
C4 C 0.1287(5) 0.0112(2) 0.2874(2) 0.0459(9) Uani 1 1 d .
H4A H 0.1695 -0.0205 0.3292 0.055 Uiso 1 1 calc R
H4B H 0.0619 0.0460 0.3104 0.055 Uiso 1 1 calc R
C5 C 0.5609(4) 0.14815(16) 0.09596(18) 0.0346(7) Uani 1 1 d .
C6 C 0.4960(5) 0.10156(19) 0.0389(2) 0.0428(8) Uani 1 1 d .
H6 H 0.4025 0.0762 0.0471 0.051 Uiso 1 1 calc R
C7 C 0.5698(5) 0.0927(2) -0.0299(2) 0.0492(9) Uani 1 1 d .
H7 H 0.5259 0.0614 -0.0679 0.059 Uiso 1 1 calc R
C8 C 0.7073(5) 0.1299(2) -0.0425(2) 0.0517(10) Uani 1 1 d .
H8 H 0.7554 0.1243 -0.0894 0.062 Uiso 1 1 calc R
C9 C 0.7745(5) 0.1753(2) 0.0141(3) 0.0593(11) Uani 1 1 d .
H9 H 0.8692 0.1999 0.0061 0.071 Uiso 1 1 calc R
C10 C 0.7000(5) 0.1842(2) 0.0832(2) 0.0506(9) Uani 1 1 d .
H10 H 0.7452 0.2151 0.1213 0.061 Uiso 1 1 calc R
C11 C 0.3072(4) 0.23310(16) 0.1543(2) 0.0364(7) Uani 1 1 d .
C12 C 0.2815(5) 0.2552(2) 0.0774(2) 0.0557(10) Uani 1 1 d .
H12 H 0.3421 0.2361 0.0392 0.067 Uiso 1 1 calc R
C13 C 0.1642(6) 0.3066(2) 0.0564(3) 0.0716(13) Uani 1 1 d .
H13 H 0.1461 0.3209 0.0041 0.086 Uiso 1 1 calc R
C14 C 0.0777(6) 0.3354(2) 0.1111(3) 0.0670(13) Uani 1 1 d .
H14 H 0.0027 0.3706 0.0970 0.080 Uiso 1 1 calc R
C15 C 0.0998(6) 0.3130(2) 0.1873(3) 0.0722(14) Uani 1 1 d .
H15 H 0.0384 0.3327 0.2248 0.087 Uiso 1 1 calc R
C16 C 0.2118(5) 0.2617(2) 0.2092(3) 0.0609(11) Uani 1 1 d .
H16 H 0.2238 0.2461 0.2611 0.073 Uiso 1 1 calc R
C17 C 0.6122(4) 0.20469(17) 0.25182(18) 0.0350(7) Uani 1 1 d .
C18 C 0.6204(5) 0.2756(2) 0.2662(2) 0.0542(10) Uani 1 1 d .
H18 H 0.5429 0.3055 0.2411 0.065 Uiso 1 1 calc R
C19 C 0.7458(6) 0.3015(2) 0.3186(3) 0.0705(13) Uani 1 1 d .
H19 H 0.7498 0.3490 0.3296 0.085 Uiso 1 1 calc R
C20 C 0.8622(6) 0.2591(2) 0.3541(3) 0.0650(12) Uani 1 1 d .
H20 H 0.9460 0.2775 0.3885 0.078 Uiso 1 1 calc R
C21 C 0.8565(5) 0.1886(2) 0.3390(3) 0.0615(11) Uani 1 1 d .
H21 H 0.9372 0.1593 0.3626 0.074 Uiso 1 1 calc R
C22 C 0.7303(5) 0.16183(19) 0.2888(2) 0.0488(9) Uani 1 1 d .
H22 H 0.7249 0.1141 0.2796 0.059 Uiso 1 1 calc R
C23 C 0.2781(4) 0.0893(2) 0.43828(18) 0.0388(8) Uani 1 1 d .
C24 C 0.1868(5) 0.1321(2) 0.4826(2) 0.0569(11) Uani 1 1 d .
H24 H 0.1633 0.1778 0.4669 0.068 Uiso 1 1 calc R
C25 C 0.1304(6) 0.1053(4) 0.5517(3) 0.0815(17) Uani 1 1 d .
H25 H 0.0671 0.1331 0.5817 0.098 Uiso 1 1 calc R
C26 C 0.1675(6) 0.0392(4) 0.5751(3) 0.0842(18) Uani 1 1 d .
H26 H 0.1303 0.0222 0.6213 0.101 Uiso 1 1 calc R
C27 C 0.2579(6) -0.0024(3) 0.5320(3) 0.0731(14) Uani 1 1 d .
H27 H 0.2823 -0.0477 0.5485 0.088 Uiso 1 1 calc R
C28 C 0.3140(5) 0.0225(2) 0.4635(2) 0.0505(9) Uani 1 1 d .
H28 H 0.3765 -0.0062 0.4341 0.061 Uiso 1 1 calc R
P1 P 0.45301(10) 0.16417(4) 0.18433(5) 0.03026(17) Uani 1 1 d .
S1 S 0.14101(11) 0.07119(5) 0.13669(5) 0.0411(2) Uani 1 1 d .
S2 S 0.36385(12) 0.12625(5) 0.35485(5) 0.0415(2) Uani 1 1 d .
S3 S 0.51724(13) -0.01234(5) 0.23479(6) 0.0498(2) Uani 1 1 d .

loop_
_atom_site_aniso_label
_atom_site_aniso_U_11
_atom_site_aniso_U_22
_atom_site_aniso_U_33
_atom_site_aniso_U_23
_atom_site_aniso_U_13
_atom_site_aniso_U_12
Re1 0.03705(8) 0.03040(7) 0.02509(7) -0.00028(5) 0.00154(5) -0.00435(5)
C1 0.038(2) 0.048(2) 0.045(2) -0.0022(16) 0.0071(15) -0.0106(16)
C2 0.045(2) 0.064(3) 0.052(2) 0.0056(19) -0.0100(17) -0.0172(19)
C3 0.048(2) 0.049(2) 0.0379(18) -0.0017(16) 0.0099(16) -0.0139(17)
C4 0.051(2) 0.056(2) 0.0310(17) 0.0000(16) 0.0071(16) -0.0105(18)
C5 0.0379(18) 0.0335(16) 0.0323(16) 0.0016(13) 0.0026(13) 0.0020(14)
C6 0.048(2) 0.045(2) 0.0362(18) -0.0027(15) 0.0051(15) -0.0032(16)
C7 0.061(3) 0.052(2) 0.0343(19) -0.0075(16) 0.0037(17) 0.009(2)
C8 0.059(3) 0.058(2) 0.041(2) 0.0061(17) 0.0178(18) 0.018(2)
C9 0.051(2) 0.067(3) 0.063(3) 0.004(2) 0.025(2) -0.006(2)
C10 0.050(2) 0.053(2) 0.050(2) -0.0071(18) 0.0132(18) -0.0112(19)
C11 0.0327(18) 0.0313(16) 0.0445(19) 0.0024(14) -0.0003(14) -0.0014(14)
C12 0.057(3) 0.060(2) 0.050(2) 0.0128(19) 0.0054(19) 0.014(2)
C13 0.073(3) 0.070(3) 0.069(3) 0.024(2) -0.004(2) 0.021(3)
C14 0.053(3) 0.048(2) 0.098(4) 0.020(2) 0.001(3) 0.011(2)
C15 0.070(3) 0.057(3) 0.095(4) 0.004(3) 0.033(3) 0.021(2)
C16 0.069(3) 0.057(2) 0.059(3) 0.011(2) 0.018(2) 0.019(2)
C17 0.0384(18) 0.0352(17) 0.0312(16) -0.0049(13) 0.0024(13) -0.0059(14)
C18 0.056(2) 0.0355(19) 0.068(3) -0.0062(18) -0.010(2) -0.0035(18)
C19 0.072(3) 0.044(2) 0.091(4) -0.024(2) -0.013(3) -0.010(2)
C20 0.060(3) 0.071(3) 0.061(3) -0.017(2) -0.012(2) -0.020(2)
C21 0.048(3) 0.064(3) 0.067(3) -0.010(2) -0.019(2) -0.001(2)
C22 0.051(2) 0.0393(19) 0.054(2) -0.0108(17) -0.0073(18) -0.0020(17)
C23 0.0359(19) 0.055(2) 0.0247(15) -0.0055(14) -0.0020(13) 0.0008(16)
C24 0.047(2) 0.081(3) 0.041(2) -0.017(2) -0.0059(17) 0.014(2)
C25 0.051(3) 0.146(5) 0.049(3) -0.035(3) 0.012(2) 0.010(3)
C26 0.062(3) 0.154(6) 0.038(2) 0.003(3) 0.013(2) -0.029(4)
C27 0.078(3) 0.091(4) 0.049(2) 0.023(2) -0.002(2) -0.017(3)
C28 0.055(2) 0.059(2) 0.0379(19) 0.0066(17) 0.0067(17) 0.0011(19)
P1 0.0344(4) 0.0273(4) 0.0286(4) -0.0012(3) 0.0007(3) -0.0026(3)
S1 0.0409(5) 0.0448(5) 0.0361(4) 0.0065(3) -0.0040(4) -0.0107(4)
S2 0.0557(6) 0.0408(4) 0.0277(4) -0.0039(3) 0.0017(4) -0.0077(4)
S3 0.0553(6) 0.0438(5) 0.0499(5) 0.0003(4) 0.0034(4) 0.0076(4)

loop_
_atom_type_symbol
_atom_type_description
_atom_type_scat_dispersion_real
_atom_type_scat_dispersion_imag
_atom_type_scat_source
C C 0.0033 0.0016 'International Tables Vol C Tables 4.2.6.8 and 6.1.1.4'
H H 0.0000 0.0000 'International Tables Vol C Tables 4.2.6.8 and 6.1.1.4'
P P 0.1023 0.0942 'International Tables Vol C Tables 4.2.6.8 and 6.1.1.4'
S S 0.1246 0.1234 'International Tables Vol C Tables 4.2.6.8 and 6.1.1.4'
Re Re -1.0185 7.2310 'International Tables Vol C Tables 4.2.6.8 and 6.1.1.4'

loop_
_geom_angle_atom_site_label_1
_geom_angle_atom_site_label_2
_geom_angle_atom_site_label_3
_geom_angle
S3 Re1 C4 107.75(11)
S3 Re1 S1 117.55(4)
C4 Re1 S1 79.43(10)
S3 Re1 S2 112.97(4)
C4 Re1 S2 88.01(10)
S1 Re1 S2 129.41(4)
S3 Re1 P1 101.75(4)
C4 Re1 P1 150.33(11)
S1 Re1 P1 84.27(3)
S2 Re1 P1 83.39(3)
C2 C1 C3 115.3(3)
C2 C1 S1 111.4(3)
C3 C1 S1 105.9(2)
C2 C1 H1 108.0
C3 C1 H1 108.0
S1 C1 H1 108.0
C1 C2 H2A 109.5
C1 C2 H2B 109.5
H2A C2 H2B 109.5
C1 C2 H2C 109.5
H2A C2 H2C 109.5
H2B C2 H2C 109.5
C1 C3 C4 110.2(3)
C1 C3 H3A 109.6
C4 C3 H3A 109.6
C1 C3 H3B 109.6
C4 C3 H3B 109.6
H3A C3 H3B 108.1
C3 C4 Re1 113.2(2)
C3 C4 H4A 108.9
Re1 C4 H4A 108.9
C3 C4 H4B 108.9
Re1 C4 H4B 108.9
H4A C4 H4B 107.8
C10 C5 C6 118.9(3)
C10 C5 P1 121.2(3)
C6 C5 P1 119.8(3)
C7 C6 C5 120.2(4)
C7 C6 H6 119.9
C5 C6 H6 119.9
C8 C7 C6 120.3(4)
C8 C7 H7 119.9
C6 C7 H7 119.9
C7 C8 C9 120.1(3)
C7 C8 H8 119.9
C9 C8 H8 119.9
C8 C9 C10 119.5(4)
C8 C9 H9 120.2
C10 C9 H9 120.2
C5 C10 C9 120.9(4)
C5 C10 H10 119.5
C9 C10 H10 119.5
C12 C11 C16 118.3(3)
C12 C11 P1 121.9(3)
C16 C11 P1 119.7(3)
C11 C12 C13 120.0(4)
C11 C12 H12 120.0
C13 C12 H12 120.0
C14 C13 C12 120.6(4)
C14 C13 H13 119.7
C12 C13 H13 119.7
C13 C14 C15 120.0(4)
C13 C14 H14 120.0
C15 C14 H14 120.0
C14 C15 C16 120.6(4)
C14 C15 H15 119.7
C16 C15 H15 119.7
C15 C16 C11 120.4(4)
C15 C16 H16 119.8
C11 C16 H16 119.8
C22 C17 C18 119.1(3)
C22 C17 P1 117.6(3)
C18 C17 P1 123.4(3)
C17 C18 C19 119.2(4)
C17 C18 H18 120.4
C19 C18 H18 120.4
C20 C19 C18 121.3(4)
C20 C19 H19 119.4
C18 C19 H19 119.4
C19 C20 C21 119.9(4)
C19 C20 H20 120.0
C21 C20 H20 120.0
C20 C21 C22 119.5(4)
C20 C21 H21 120.3
C22 C21 H21 120.3
C17 C22 C21 121.0(4)
C17 C22 H22 119.5
C21 C22 H22 119.5
C28 C23 C24 119.6(3)
C28 C23 S2 121.9(3)
C24 C23 S2 118.1(3)
C23 C24 C25 118.6(4)
C23 C24 H24 120.7
C25 C24 H24 120.7
C26 C25 C24 120.4(4)
C26 C25 H25 119.8
C24 C25 H25 119.8
C27 C26 C25 120.8(4)
C27 C26 H26 119.6
C25 C26 H26 119.6
C26 C27 C28 120.0(5)
C26 C27 H27 120.0
C28 C27 H27 120.0
C23 C28 C27 120.5(4)
C23 C28 H28 119.7
C27 C28 H28 119.7
C11 P1 C17 106.14(15)
C11 P1 C5 104.21(15)
C17 P1 C5 102.36(15)
C11 P1 Re1 114.53(11)
C17 P1 Re1 112.56(11)
C5 P1 Re1 115.80(10)
C1 S1 Re1 107.70(12)
C23 S2 Re1 115.81(12)

loop_
_geom_bond_atom_site_label_1
_geom_bond_atom_site_label_2
_geom_bond_distance
Re1 S3 2.0899(10)
Re1 C4 2.146(4)
Re1 S1 2.2688(9)
Re1 S2 2.2857(9)
Re1 P1 2.4400(8)
C1 C2 1.502(5)
C1 C3 1.509(5)
C1 S1 1.846(3)
C1 H1 0.9800
C2 H2A 0.9600
C2 H2B 0.9600
C2 H2C 0.9600
C3 C4 1.514(5)
C3 H3A 0.9700
C3 H3B 0.9700
C4 H4A 0.9700
C4 H4B 0.9700
C5 C10 1.370(5)
C5 C6 1.388(5)
C5 P1 1.842(3)
C6 C7 1.378(5)
C6 H6 0.9300
C7 C8 1.368(6)
C7 H7 0.9300
C8 C9 1.375(6)
C8 H8 0.9300
C9 C10 1.386(5)
C9 H9 0.9300
C10 H10 0.9300
C11 C12 1.374(5)
C11 C16 1.388(5)
C11 P1 1.824(3)
C12 C13 1.400(6)
C12 H12 0.9300
C13 C14 1.342(6)
C13 H13 0.9300
C14 C15 1.361(7)
C14 H14 0.9300
C15 C16 1.374(6)
C15 H15 0.9300
C16 H16 0.9300
C17 C22 1.377(5)
C17 C18 1.383(5)
C17 P1 1.828(3)
C18 C19 1.388(5)
C18 H18 0.9300
C19 C20 1.353(6)
C19 H19 0.9300
C20 C21 1.377(6)
C20 H20 0.9300
C21 C22 1.378(5)
C21 H21 0.9300
C22 H22 0.9300
C23 C28 1.375(5)
C23 C24 1.384(5)
C23 S2 1.790(4)
C24 C25 1.402(7)
C24 H24 0.9300
C25 C26 1.356(8)
C25 H25 0.9300
C26 C27 1.352(7)
C26 H26 0.9300
C27 C28 1.378(6)
C27 H27 0.9300
C28 H28 0.9300
